data_1504514
loop_
_publ_author_name
'Maeda, Chihiro'
'Yamaguchi, Shigeru'
'Ikeda, Chusaku'
'Shinokubo, Hiroshi'
'Osuka, Atsuhiro'

_publ_section_title
;
 Dimeric assemblies from 1,2,3-triazole-appended Zn(II) porphyrins with
 control of NH-tautomerism in 1,2,3-triazole.
;
_journal_issue 4
_journal_name_full 'Organic letters'
_journal_page_first 549
_journal_page_last 552
_journal_paper_doi 10.1021/ol7028299
_journal_volume 10
_journal_year 2008
_chemical_formula_moiety 'C142 H158 N14 Zn2, 6(C H Cl3)'
_chemical_formula_sum 'C148 H164 Cl18 N14 Zn2'
_chemical_formula_weight 2907.82
_chemical_name_systematic
; 
 ? 
;
_space_group_IT_number 2
_symmetry_cell_setting triclinic
_symmetry_Int_Tables_number 2
_symmetry_space_group_name_Hall '-P 1'
_symmetry_space_group_name_H-M 'P -1'
_atom_sites_solution_hydrogens geom
_atom_sites_solution_primary direct
_atom_sites_solution_secondary difmap
_audit_creation_method SHELXL-97
_cell_angle_alpha 95.686(5)
_cell_angle_beta 99.037(5)
_cell_angle_gamma 91.849(5)
_cell_formula_units_Z 1
_cell_length_a 13.959(5)
_cell_length_b 14.301(5)
_cell_length_c 18.276(5)
_cell_measurement_reflns_used 6112
_cell_measurement_temperature 90(2)
_cell_measurement_theta_max 28.23
_cell_measurement_theta_min 2.20
_cell_volume 3581(2)
_computing_cell_refinement 'Bruker SMART'
_computing_data_collection 'Bruker SMART'
_computing_data_reduction 'Bruker SAINT'
_computing_molecular_graphics 'Bruker SHELXTL'
_computing_publication_material 'Bruker SHELXTL'
_computing_structure_refinement 'SHELXL-97 (Sheldrick, 1997)'
_computing_structure_solution 'SHELXS-97 (Sheldrick, 1990)'
_diffrn_ambient_temperature 293(2)
_diffrn_measured_fraction_theta_full 0.983
_diffrn_measured_fraction_theta_max 0.983
_diffrn_measurement_device_type 'CCD area detector'
_diffrn_measurement_method 'phi and omega scans'
_diffrn_radiation_monochromator graphite
_diffrn_radiation_source 'fine-focus sealed tube'
_diffrn_radiation_type MoK\a
_diffrn_radiation_wavelength 0.71069
_diffrn_reflns_av_R_equivalents 0.0332
_diffrn_reflns_av_sigmaI/netI 0.0748
_diffrn_reflns_limit_h_max 16
_diffrn_reflns_limit_h_min -16
_diffrn_reflns_limit_k_max 17
_diffrn_reflns_limit_k_min -17
_diffrn_reflns_limit_l_max 10
_diffrn_reflns_limit_l_min -21
_diffrn_reflns_number 18670
_diffrn_reflns_theta_full 25.00
_diffrn_reflns_theta_max 25.00
_diffrn_reflns_theta_min 1.13
_exptl_absorpt_coefficient_mu 0.726
_exptl_absorpt_correction_type none
_exptl_crystal_colour violet
_exptl_crystal_density_diffrn 1.348
_exptl_crystal_density_method 'not measured'
_exptl_crystal_description prism
_exptl_crystal_F_000 1516
_exptl_crystal_size_max 0.20
_exptl_crystal_size_mid 0.20
_exptl_crystal_size_min 0.10
_refine_diff_density_max 2.299
_refine_diff_density_min -1.271
_refine_diff_density_rms 0.142
_refine_ls_extinction_method none
_refine_ls_goodness_of_fit_ref 1.117
_refine_ls_hydrogen_treatment constr
_refine_ls_matrix_type full
_refine_ls_number_parameters 930
_refine_ls_number_reflns 12393
_refine_ls_number_restraints 669
_refine_ls_restrained_S_all 1.111
_refine_ls_R_factor_all 0.1167
_refine_ls_R_factor_gt 0.0991
_refine_ls_shift/su_max 0.001
_refine_ls_shift/su_mean 0.000
_refine_ls_structure_factor_coef Fsqd
_refine_ls_weighting_details 'calc w=1/[\s^2^(Fo^2^)+(0.1034P)^2^+18.7633P] where P=(Fo^2^+2Fc^2^)/3'
_refine_ls_weighting_scheme calc
_refine_ls_wR_factor_gt 0.2332
_refine_ls_wR_factor_ref 0.2463
_reflns_number_gt 10050
_reflns_number_total 12393
_reflns_threshold_expression >2sigma(I)
_cod_data_source_file ol7028299-file002.cif
_cod_data_source_block 70528cmaeda
_cod_depositor_comments
;
The following automatic conversions were performed:

'_symmetry_cell_setting' value 'Triclinic' changed to 'triclinic'
according to /home/saulius/struct/CIF-dictionaries/cif_core.dic
dictionary named 'cif_core.dic' version 2.4.1 from 2010-06-29.

Automatic conversion script
Id: cif_fix_values 1715 2011-07-08 13:25:40Z adriana 
;
_cod_original_sg_symbol_H-M P-1
_cod_database_code 1504514

loop_
_symmetry_equiv_pos_as_xyz
'x, y, z'
'-x, -y, -z'

loop_
_atom_site_label
_atom_site_type_symbol
_atom_site_fract_x
_atom_site_fract_y
_atom_site_fract_z
_atom_site_U_iso_or_equiv
_atom_site_adp_type
_atom_site_occupancy
_atom_site_symmetry_multiplicity
_atom_site_calc_flag
_atom_site_refinement_flags
_atom_site_disorder_assembly
_atom_site_disorder_group
C1 C -0.0311(4) 0.9229(4) 0.5704(3) 0.0116(9) Uani 1 1 d U . .
C2 C -0.0019(4) 0.9586(4) 0.6478(3) 0.0139(10) Uani 1 1 d U . .
H2 H -0.0333 1.0027 0.6753 0.017 Uiso 1 1 calc R . .
C3 C 0.0798(4) 0.9152(4) 0.6725(3) 0.0158(11) Uani 1 1 d U . .
H3 H 0.1156 0.9241 0.7202 0.019 Uiso 1 1 calc R . .
C4 C 0.1008(4) 0.8527(4) 0.6111(3) 0.0131(10) Uani 1 1 d U . .
C5 C 0.1768(4) 0.7911(4) 0.6152(3) 0.0156(10) Uani 1 1 d U . .
C6 C 0.1945(4) 0.7255(4) 0.5569(3) 0.0162(10) Uani 1 1 d U . .
C7 C 0.2678(4) 0.6573(4) 0.5646(4) 0.0218(12) Uani 1 1 d U . .
H7 H 0.3108 0.6496 0.6076 0.026 Uiso 1 1 calc R . .
C8 C 0.2624(4) 0.6071(4) 0.4983(3) 0.0212(11) Uani 1 1 d U . .
H8 H 0.3006 0.5574 0.4866 0.025 Uiso 1 1 calc R . .
C9 C 0.1860(4) 0.6443(4) 0.4481(3) 0.0186(10) Uani 1 1 d U . .
C10 C 0.1580(4) 0.6124(4) 0.3728(3) 0.0193(11) Uani 1 1 d U . .
C11 C 0.0832(4) 0.6467(4) 0.3236(3) 0.0180(10) Uani 1 1 d U . .
C12 C 0.0576(5) 0.6144(4) 0.2461(4) 0.0229(12) Uani 1 1 d U . .
H12 H 0.0874 0.5679 0.2196 0.028 Uiso 1 1 calc R . .
C13 C -0.0185(4) 0.6646(4) 0.2185(4) 0.0213(12) Uani 1 1 d U . .
H13 H -0.0508 0.6592 0.1696 0.026 Uiso 1 1 calc R . .
C14 C -0.0393(4) 0.7279(4) 0.2800(3) 0.0176(10) Uani 1 1 d U . .
C15 C -0.1166(4) 0.7886(4) 0.2760(3) 0.0159(10) Uani 1 1 d U . .
C16 C -0.1431(4) 0.8431(4) 0.3367(3) 0.0148(10) Uani 1 1 d U . .
C17 C -0.2265(4) 0.8995(4) 0.3330(3) 0.0157(11) Uani 1 1 d U . .
H17 H -0.2715 0.9058 0.2907 0.019 Uiso 1 1 calc R . .
C18 C -0.2277(4) 0.9418(4) 0.4021(3) 0.0145(10) Uani 1 1 d U . .
H18 H -0.2737 0.9822 0.4166 0.017 Uiso 1 1 calc R . .
C19 C -0.1441(4) 0.9125(4) 0.4491(3) 0.0120(10) Uani 1 1 d U . .
C20 C -0.1147(4) 0.9462(4) 0.5245(3) 0.0109(10) Uani 1 1 d U . .
C21 C 0.2390(4) 0.7894(4) 0.6896(3) 0.0193(11) Uani 1 1 d U . .
C22 C 0.3238(4) 0.8465(4) 0.7087(3) 0.0182(11) Uani 1 1 d U . .
H22 H 0.3417 0.8856 0.6750 0.022 Uiso 1 1 calc R . .
C23 C 0.3824(4) 0.8457(4) 0.7783(3) 0.0212(11) Uani 1 1 d U A .
C24 C 0.3532(4) 0.7856(5) 0.8266(4) 0.0255(12) Uani 1 1 d U . .
H24 H 0.3918 0.7838 0.8727 0.031 Uiso 1 1 calc R . .
C25 C 0.2689(5) 0.7281(5) 0.8092(4) 0.0322(13) Uani 1 1 d U B .
C26 C 0.2130(5) 0.7310(5) 0.7395(4) 0.0278(13) Uani 1 1 d U . .
H26 H 0.1566 0.6927 0.7263 0.033 Uiso 1 1 calc R . .
C27 C 0.4758(5) 0.9087(5) 0.7986(4) 0.0266(12) Uani 1 1 d U . .
C28 C 0.5313(8) 0.9050(9) 0.8728(7) 0.035(2) Uani 0.599(8) 1 d PU A 1
H28A H 0.5507 0.8419 0.8783 0.053 Uiso 0.599(8) 1 calc PR A 1
H28B H 0.4917 0.9239 0.9097 0.053 Uiso 0.599(8) 1 calc PR A 1
H28C H 0.5879 0.9467 0.8794 0.053 Uiso 0.599(8) 1 calc PR A 1
C29 C 0.4511(8) 1.0143(8) 0.7872(7) 0.029(2) Uani 0.599(8) 1 d PU A 1
H29A H 0.4064 1.0353 0.8195 0.044 Uiso 0.599(8) 1 calc PR A 1
H29B H 0.4223 1.0179 0.7363 0.044 Uiso 0.599(8) 1 calc PR A 1
H29C H 0.5096 1.0536 0.7987 0.044 Uiso 0.599(8) 1 calc PR A 1
C30 C 0.5444(8) 0.8832(8) 0.7381(7) 0.030(2) Uani 0.599(8) 1 d PU A 1
H30A H 0.5089 0.8869 0.6891 0.045 Uiso 0.599(8) 1 calc PR A 1
H30B H 0.5659 0.8205 0.7420 0.045 Uiso 0.599(8) 1 calc PR A 1
H30C H 0.5997 0.9269 0.7467 0.045 Uiso 0.599(8) 1 calc PR A 1
C28T C 0.5618(12) 0.8409(13) 0.8196(10) 0.032(3) Uani 0.401(8) 1 d PU A 2
H28D H 0.5709 0.8013 0.7759 0.048 Uiso 0.401(8) 1 calc PR A 2
H28E H 0.5460 0.8026 0.8567 0.048 Uiso 0.401(8) 1 calc PR A 2
H28F H 0.6206 0.8780 0.8388 0.048 Uiso 0.401(8) 1 calc PR A 2
C30T C 0.4945(12) 0.9670(12) 0.7462(10) 0.032(3) Uani 0.401(8) 1 d PU A 2
H30D H 0.4430 1.0096 0.7383 0.047 Uiso 0.401(8) 1 calc PR A 2
H30E H 0.4986 0.9298 0.7002 0.047 Uiso 0.401(8) 1 calc PR A 2
H30F H 0.5549 1.0021 0.7637 0.047 Uiso 0.401(8) 1 calc PR A 2
C29T C 0.4727(12) 0.9650(12) 0.8789(10) 0.031(3) Uani 0.401(8) 1 d PU A 2
H29D H 0.5336 0.9992 0.8964 0.047 Uiso 0.401(8) 1 calc PR A 2
H29E H 0.4613 0.9211 0.9135 0.047 Uiso 0.401(8) 1 calc PR A 2
H29F H 0.4213 1.0081 0.8747 0.047 Uiso 0.401(8) 1 calc PR A 2
C31 C 0.2348(5) 0.6660(6) 0.8658(4) 0.0452(15) Uani 1 1 d DU . .
C32 C 0.3049(10) 0.6667(10) 0.9368(7) 0.046(3) Uani 0.607(11) 1 d PU B 3
H32A H 0.3222 0.7305 0.9573 0.069 Uiso 0.607(11) 1 calc PR B 3
H32B H 0.3622 0.6357 0.9269 0.069 Uiso 0.607(11) 1 calc PR B 3
H32C H 0.2753 0.6344 0.9717 0.069 Uiso 0.607(11) 1 calc PR B 3
C33 C 0.1471(8) 0.7166(9) 0.8939(7) 0.040(3) Uani 0.607(11) 1 d PDU B 3
H33A H 0.1200 0.6791 0.9271 0.059 Uiso 0.607(11) 1 calc PR B 3
H33B H 0.0983 0.7247 0.8520 0.059 Uiso 0.607(11) 1 calc PR B 3
H33C H 0.1693 0.7770 0.9198 0.059 Uiso 0.607(11) 1 calc PR B 3
C33T C 0.2195(15) 0.7044(14) 0.9241(11) 0.040(3) Uani 0.393(11) 1 d PU B 4
H33D H 0.1570 0.7313 0.9169 0.060 Uiso 0.393(11) 1 calc PR B 4
H33E H 0.2687 0.7532 0.9421 0.060 Uiso 0.393(11) 1 calc PR B 4
H33F H 0.2205 0.6593 0.9598 0.060 Uiso 0.393(11) 1 calc PR B 4
C32T C 0.3266(11) 0.6082(14) 0.8828(13) 0.055(4) Uani 0.393(11) 1 d PDU B 4
H32D H 0.3775 0.6473 0.9136 0.082 Uiso 0.393(11) 1 calc PR B 4
H32E H 0.3478 0.5860 0.8369 0.082 Uiso 0.393(11) 1 calc PRD B 4
H32F H 0.3113 0.5554 0.9083 0.082 Uiso 0.393(11) 1 calc PR B 4
C34 C 0.1863(6) 0.5750(5) 0.8256(4) 0.0386(17) Uani 1 1 d U B .
H34A H 0.1765 0.5322 0.8614 0.058 Uiso 1 1 calc R . .
H34B H 0.2269 0.5474 0.7924 0.058 Uiso 1 1 calc RD . .
H34C H 0.1248 0.5875 0.7977 0.058 Uiso 1 1 calc R . .
C35 C 0.2128(4) 0.5320(4) 0.3425(4) 0.0217(11) Uani 1 1 d U . .
C36 C 0.3100(5) 0.5448(4) 0.3389(4) 0.0236(12) Uani 1 1 d U . .
H36 H 0.3407 0.6040 0.3527 0.028 Uiso 1 1 calc R . .
C37 C 0.3633(5) 0.4696(4) 0.3146(4) 0.0255(11) Uani 1 1 d U . .
C38 C 0.3150(5) 0.3836(4) 0.2937(4) 0.0265(12) Uani 1 1 d U . .
H38 H 0.3498 0.3335 0.2773 0.032 Uiso 1 1 calc R . .
C39 C 0.2162(4) 0.3675(4) 0.2960(4) 0.0230(11) Uani 1 1 d U . .
C40 C 0.1658(4) 0.4447(4) 0.3207(4) 0.0221(11) Uani 1 1 d U . .
H40 H 0.0998 0.4371 0.3225 0.026 Uiso 1 1 calc R . .
C41 C 0.4738(5) 0.4867(5) 0.3159(4) 0.0292(13) Uani 1 1 d U . .
C42 C 0.5218(5) 0.5049(5) 0.3980(4) 0.0324(16) Uani 1 1 d U . .
H42A H 0.5906 0.5153 0.4007 0.049 Uiso 1 1 calc R . .
H42B H 0.5092 0.4512 0.4233 0.049 Uiso 1 1 calc R . .
H42C H 0.4956 0.5594 0.4211 0.049 Uiso 1 1 calc R . .
C43 C 0.5181(5) 0.4030(5) 0.2785(5) 0.0368(17) Uani 1 1 d U . .
H43A H 0.5120 0.3495 0.3057 0.055 Uiso 1 1 calc R . .
H43B H 0.5855 0.4177 0.2779 0.055 Uiso 1 1 calc R . .
H43C H 0.4848 0.3887 0.2283 0.055 Uiso 1 1 calc R . .
C44 C 0.4917(5) 0.5732(5) 0.2762(4) 0.0317(15) Uani 1 1 d U . .
H44A H 0.4705 0.6279 0.3029 0.048 Uiso 1 1 calc R . .
H44B H 0.4560 0.5647 0.2265 0.048 Uiso 1 1 calc R . .
H44C H 0.5597 0.5813 0.2744 0.048 Uiso 1 1 calc R . .
C45 C 0.1667(5) 0.2704(4) 0.2736(4) 0.0262(12) Uani 1 1 d U . .
C46 C 0.0574(5) 0.2697(5) 0.2766(5) 0.0369(17) Uani 1 1 d U . .
H46A H 0.0475 0.2854 0.3271 0.055 Uiso 1 1 calc R . .
H46B H 0.0286 0.2082 0.2587 0.055 Uiso 1 1 calc R . .
H46C H 0.0277 0.3150 0.2459 0.055 Uiso 1 1 calc R . .
C47 C 0.1796(6) 0.2349(5) 0.1935(4) 0.0391(17) Uani 1 1 d U . .
H47A H 0.1505 0.1725 0.1807 0.059 Uiso 1 1 calc R . .
H47B H 0.2476 0.2340 0.1903 0.059 Uiso 1 1 calc R . .
H47C H 0.1488 0.2761 0.1596 0.059 Uiso 1 1 calc R . .
C48 C 0.2121(5) 0.2013(5) 0.3259(4) 0.0314(15) Uani 1 1 d U . .
H48A H 0.1989 0.2189 0.3753 0.047 Uiso 1 1 calc R . .
H48B H 0.2810 0.2025 0.3266 0.047 Uiso 1 1 calc R . .
H48C H 0.1848 0.1390 0.3088 0.047 Uiso 1 1 calc R . .
C49 C -0.1762(4) 0.7984(4) 0.2019(3) 0.0206(11) Uani 1 1 d U . .
C50 C -0.1494(4) 0.8682(4) 0.1612(3) 0.0216(12) Uani 1 1 d U . .
H50 H -0.0925 0.9047 0.1787 0.026 Uiso 1 1 calc R . .
C51 C -0.2059(5) 0.8853(5) 0.0944(3) 0.0234(11) Uani 1 1 d U . .
C52 C -0.2906(5) 0.8288(5) 0.0710(4) 0.0305(13) Uani 1 1 d U C .
H52 H -0.3307 0.8401 0.0274 0.037 Uiso 1 1 calc R . .
C53 C -0.3173(6) 0.7574(6) 0.1093(4) 0.0407(13) Uani 1 1 d U . .
C54 C -0.2597(5) 0.7423(5) 0.1763(4) 0.0348(14) Uani 1 1 d U C .
H54 H -0.2773 0.6948 0.2035 0.042 Uiso 1 1 calc R . .
C55 C -0.1784(5) 0.9605(5) 0.0466(4) 0.0321(14) Uani 1 1 d U . .
C56 C -0.0884(6) 1.0193(6) 0.0837(5) 0.052(2) Uani 1 1 d U . .
H56A H -0.1003 1.0512 0.1299 0.079 Uiso 1 1 calc R . .
H56B H -0.0730 1.0648 0.0516 0.079 Uiso 1 1 calc R . .
H56C H -0.0350 0.9792 0.0932 0.079 Uiso 1 1 calc R . .
C57 C -0.1617(6) 0.9125(6) -0.0278(4) 0.0452(19) Uani 1 1 d U . .
H57A H -0.1095 0.8707 -0.0199 0.068 Uiso 1 1 calc R . .
H57B H -0.1453 0.9590 -0.0587 0.068 Uiso 1 1 calc R . .
H57C H -0.2198 0.8772 -0.0518 0.068 Uiso 1 1 calc R . .
C58 C -0.2615(6) 1.0265(5) 0.0330(5) 0.0418(19) Uani 1 1 d U . .
H58A H -0.3190 0.9910 0.0081 0.063 Uiso 1 1 calc R . .
H58B H -0.2445 1.0734 0.0026 0.063 Uiso 1 1 calc R . .
H58C H -0.2735 1.0565 0.0798 0.063 Uiso 1 1 calc R . .
C59 C -0.4016(9) 0.6844(10) 0.0758(7) 0.0372(18) Uani 0.625(8) 1 d PU C 5
C60 C -0.4243(10) 0.6780(10) -0.0087(7) 0.048(3) Uani 0.625(8) 1 d PU C 5
H60A H -0.3666 0.6637 -0.0293 0.072 Uiso 0.625(8) 1 calc PR C 5
H60B H -0.4469 0.7371 -0.0236 0.072 Uiso 0.625(8) 1 calc PR C 5
H60C H -0.4737 0.6293 -0.0267 0.072 Uiso 0.625(8) 1 calc PR C 5
C61 C -0.3867(9) 0.5836(9) 0.0946(7) 0.038(3) Uani 0.625(8) 1 d PU C 5
H61A H -0.3360 0.5577 0.0701 0.057 Uiso 0.625(8) 1 calc PR C 5
H61B H -0.4459 0.5462 0.0780 0.057 Uiso 0.625(8) 1 calc PR C 5
H61C H -0.3688 0.5836 0.1475 0.057 Uiso 0.625(8) 1 calc PR C 5
C62 C -0.4840(10) 0.7236(9) 0.1111(7) 0.038(2) Uani 0.625(8) 1 d PU C 5
H62A H -0.5427 0.6867 0.0913 0.056 Uiso 0.625(8) 1 calc PR C 5
H62B H -0.4921 0.7875 0.1004 0.056 Uiso 0.625(8) 1 calc PR C 5
H62C H -0.4700 0.7216 0.1640 0.056 Uiso 0.625(8) 1 calc PR C 5
C59T C -0.4358(18) 0.7314(18) 0.0998(13) 0.038(2) Uani 0.375(8) 1 d PU C 6
C60T C -0.4991(13) 0.7690(14) 0.0352(11) 0.037(3) Uani 0.375(8) 1 d PU C 6
H60D H -0.4754 0.7495 -0.0103 0.056 Uiso 0.375(8) 1 calc PR C 6
H60E H -0.4971 0.8365 0.0429 0.056 Uiso 0.375(8) 1 calc PR C 6
H60F H -0.5647 0.7448 0.0319 0.056 Uiso 0.375(8) 1 calc PR C 6
C61T C -0.4331(16) 0.6272(16) 0.0911(12) 0.039(3) Uani 0.375(8) 1 d PU C 6
H61D H -0.4981 0.6000 0.0836 0.059 Uiso 0.375(8) 1 calc PR C 6
H61E H -0.3967 0.6066 0.1352 0.059 Uiso 0.375(8) 1 calc PR C 6
H61F H -0.4026 0.6075 0.0489 0.059 Uiso 0.375(8) 1 calc PR C 6
C62T C -0.4882(13) 0.7594(14) 0.1669(11) 0.033(3) Uani 0.375(8) 1 d PU C 6
H62D H -0.5516 0.7286 0.1584 0.049 Uiso 0.375(8) 1 calc PR C 6
H62E H -0.4941 0.8263 0.1723 0.049 Uiso 0.375(8) 1 calc PR C 6
H62F H -0.4512 0.7406 0.2115 0.049 Uiso 0.375(8) 1 calc PR C 6
C63 C 0.1803(4) 0.9898(4) 0.4411(3) 0.0136(10) Uani 1 1 d U . .
C64 C 0.2734(4) 1.0048(4) 0.4293(3) 0.0168(11) Uani 1 1 d U . .
H64 H 0.3123 1.0598 0.4421 0.020 Uiso 1 1 calc R . .
C65 C 0.3891(4) 0.8992(5) 0.3718(4) 0.0246(12) Uani 1 1 d U . .
H65A H 0.4237 0.9568 0.3651 0.030 Uiso 1 1 calc R . .
H65B H 0.3761 0.8614 0.3239 0.030 Uiso 1 1 calc R . .
C66 C 0.4536(4) 0.8463(4) 0.4259(4) 0.0239(11) Uani 1 1 d U . .
C67 C 0.5437(4) 0.8239(4) 0.4094(4) 0.0246(12) Uani 1 1 d U . .
H67 H 0.5632 0.8432 0.3666 0.030 Uiso 1 1 calc R . .
C68 C 0.6055(5) 0.7733(5) 0.4553(4) 0.0328(14) Uani 1 1 d U . .
H68 H 0.6660 0.7587 0.4433 0.039 Uiso 1 1 calc R . .
C69 C 0.5781(5) 0.7449(5) 0.5181(4) 0.0338(14) Uani 1 1 d U . .
H69 H 0.6193 0.7101 0.5488 0.041 Uiso 1 1 calc R . .
C70 C 0.4892(5) 0.7678(5) 0.5359(4) 0.0362(14) Uani 1 1 d U . .
H70 H 0.4707 0.7497 0.5793 0.043 Uiso 1 1 calc R . .
C71 C 0.4269(5) 0.8179(5) 0.4891(4) 0.0323(13) Uani 1 1 d U . .
H71 H 0.3663 0.8322 0.5011 0.039 Uiso 1 1 calc R . .
N1 N 0.0342(3) 0.8604(3) 0.5486(2) 0.0104(9) Uani 1 1 d U . .
N2 N 0.1450(3) 0.7155(3) 0.4861(3) 0.0138(9) Uani 1 1 d U . .
N3 N 0.0235(3) 0.7162(3) 0.3438(3) 0.0148(9) Uani 1 1 d U . .
N4 N -0.0937(3) 0.8518(3) 0.4087(3) 0.0125(9) Uani 1 1 d U . .
N5 N 0.1526(3) 0.8990(3) 0.4137(3) 0.0140(9) Uani 1 1 d U . .
N6 N 0.2240(3) 0.8587(3) 0.3845(3) 0.0168(9) Uani 1 1 d U . .
N7 N 0.2969(3) 0.9229(3) 0.3949(3) 0.0188(9) Uani 1 1 d U . .
Zn1 Zn 0.04252(4) 0.80407(4) 0.44212(3) 0.00954(18) Uani 1 1 d . . .
Cl5S Cl 0.92822(14) 0.48224(16) 0.40620(12) 0.0476(5) Uani 1 1 d . . .
Cl1S Cl 0.09530(19) 0.79445(18) 0.09592(12) 0.0623(7) Uani 1 1 d . . .
Cl2S Cl 0.1829(2) 0.93920(16) 0.21117(12) 0.0620(7) Uani 1 1 d . . .
Cl4S Cl 0.76257(16) 0.58512(17) 0.34878(13) 0.0547(6) Uani 1 1 d . . .
Cl3S Cl 0.2811(2) 0.7694(3) 0.1840(2) 0.1212(16) Uani 1 1 d . . .
C1S C 0.1682(6) 0.8176(6) 0.1840(5) 0.049(2) Uani 1 1 d . . .
H1S H 0.1357 0.7884 0.2204 0.059 Uiso 1 1 calc R . .
C2S C 0.8720(6) 0.5901(6) 0.4118(5) 0.0419(19) Uani 1 1 d . . .
H2S H 0.9158 0.6383 0.3985 0.050 Uiso 1 1 calc R . .
Cl6S Cl 0.85029(17) 0.62313(16) 0.50279(12) 0.0515(5) Uani 1 1 d . . .
Cl7S Cl 0.8396(3) 0.6328(3) 1.0093(2) 0.1188(14) Uani 1 1 d . . .
Cl9S Cl 0.9655(4) 0.5598(3) 0.9163(2) 0.1260(15) Uani 1 1 d U . .
Cl8S Cl 0.7641(3) 0.5018(4) 0.8830(2) 0.1430(19) Uani 1 1 d . . .
C3S C 0.8649(12) 0.5425(12) 0.9458(8) 0.122(4) Uani 1 1 d U . .
H3S H 0.8779 0.4901 0.9762 0.146 Uiso 1 1 calc R . .

loop_
_atom_site_aniso_label
_atom_site_aniso_U_11
_atom_site_aniso_U_22
_atom_site_aniso_U_33
_atom_site_aniso_U_23
_atom_site_aniso_U_13
_atom_site_aniso_U_12
C1 0.010(2) 0.012(2) 0.012(2) 0.0018(18) 0.0001(17) 0.0031(17)
C2 0.015(2) 0.015(2) 0.012(2) 0.0018(19) -0.0002(19) 0.0040(19)
C3 0.015(2) 0.016(2) 0.014(2) 0.002(2) -0.0027(19) 0.002(2)
C4 0.012(2) 0.014(2) 0.013(2) 0.0037(18) -0.0022(18) 0.0037(18)
C5 0.013(2) 0.016(2) 0.017(2) 0.0043(19) -0.0025(18) 0.0042(18)
C6 0.015(2) 0.014(2) 0.020(2) 0.0062(19) -0.0011(18) 0.0055(19)
C7 0.019(2) 0.019(2) 0.028(3) 0.007(2) 0.000(2) 0.011(2)
C8 0.021(2) 0.016(2) 0.028(3) 0.008(2) 0.003(2) 0.013(2)
C9 0.020(2) 0.013(2) 0.024(2) 0.0033(19) 0.0030(19) 0.0090(19)
C10 0.019(2) 0.014(2) 0.026(2) 0.004(2) 0.007(2) 0.0061(19)
C11 0.020(2) 0.012(2) 0.023(2) -0.0013(19) 0.0069(19) 0.0033(19)
C12 0.025(3) 0.016(2) 0.027(3) -0.005(2) 0.006(2) 0.003(2)
C13 0.024(2) 0.017(2) 0.020(3) -0.006(2) 0.002(2) 0.002(2)
C14 0.019(2) 0.015(2) 0.017(2) -0.0042(19) 0.0018(19) -0.0008(19)
C15 0.017(2) 0.015(2) 0.014(2) -0.0010(19) -0.0007(19) 0.0005(19)
C16 0.014(2) 0.016(2) 0.013(2) 0.0013(18) -0.0018(18) 0.0005(18)
C17 0.012(2) 0.018(2) 0.016(2) 0.004(2) -0.0039(19) 0.004(2)
C18 0.011(2) 0.014(2) 0.017(2) 0.003(2) -0.0016(19) 0.0053(19)
C19 0.010(2) 0.012(2) 0.015(2) 0.0044(18) -0.0008(17) 0.0064(17)
C20 0.009(2) 0.010(2) 0.013(2) 0.0009(19) 0.0002(18) 0.0043(18)
C21 0.015(2) 0.021(2) 0.020(2) 0.006(2) -0.0037(19) 0.0055(19)
C22 0.016(2) 0.020(2) 0.018(2) 0.005(2) -0.002(2) 0.008(2)
C23 0.016(2) 0.022(2) 0.024(2) 0.002(2) -0.002(2) 0.008(2)
C24 0.021(2) 0.029(3) 0.024(3) 0.011(2) -0.010(2) 0.004(2)
C25 0.029(2) 0.036(3) 0.028(3) 0.015(2) -0.011(2) -0.005(2)
C26 0.020(2) 0.031(3) 0.028(3) 0.011(2) -0.012(2) -0.003(2)
C27 0.019(2) 0.026(3) 0.031(3) 0.001(2) -0.003(2) 0.005(2)
C28 0.027(4) 0.039(5) 0.036(5) 0.008(4) -0.011(4) -0.006(4)
C29 0.022(5) 0.025(5) 0.036(5) -0.006(4) -0.001(4) 0.000(4)
C30 0.023(4) 0.027(5) 0.039(5) 0.001(4) 0.003(4) 0.005(4)
C28T 0.022(5) 0.034(5) 0.037(6) 0.006(5) -0.005(5) 0.001(5)
C30T 0.024(5) 0.030(5) 0.037(6) -0.001(5) -0.003(5) -0.004(5)
C29T 0.027(6) 0.031(6) 0.035(6) 0.002(5) 0.000(5) -0.003(5)
C31 0.048(3) 0.050(3) 0.033(3) 0.022(3) -0.015(3) -0.018(3)
C32 0.050(5) 0.050(6) 0.032(5) 0.018(4) -0.017(5) -0.017(5)
C33 0.046(6) 0.043(6) 0.030(5) 0.016(5) 0.001(5) -0.011(5)
C33T 0.044(6) 0.041(6) 0.031(6) 0.016(5) -0.009(5) -0.009(5)
C32T 0.062(7) 0.060(7) 0.037(7) 0.015(6) -0.011(6) -0.024(7)
C34 0.052(4) 0.032(4) 0.036(4) 0.016(3) 0.011(3) 0.002(3)
C35 0.024(2) 0.016(2) 0.028(2) 0.006(2) 0.008(2) 0.009(2)
C36 0.027(3) 0.014(2) 0.031(3) 0.002(2) 0.010(2) 0.007(2)
C37 0.022(2) 0.018(2) 0.037(3) -0.001(2) 0.010(2) 0.007(2)
C38 0.024(3) 0.019(2) 0.038(3) -0.003(2) 0.012(2) 0.012(2)
C39 0.022(2) 0.017(2) 0.032(3) 0.002(2) 0.010(2) 0.009(2)
C40 0.019(2) 0.019(2) 0.030(3) 0.005(2) 0.010(2) 0.005(2)
C41 0.021(3) 0.024(3) 0.042(3) -0.002(2) 0.007(2) 0.005(2)
C42 0.027(3) 0.026(3) 0.045(4) 0.002(3) 0.004(3) 0.010(3)
C43 0.021(3) 0.033(4) 0.057(5) -0.003(3) 0.009(3) 0.009(3)
C44 0.022(3) 0.035(4) 0.040(4) 0.009(3) 0.004(3) 0.001(3)
C45 0.023(3) 0.016(3) 0.040(3) 0.002(2) 0.007(2) 0.005(2)
C46 0.026(3) 0.020(3) 0.065(5) 0.003(3) 0.008(3) 0.005(3)
C47 0.045(4) 0.025(4) 0.046(4) -0.005(3) 0.006(3) 0.001(3)
C48 0.029(3) 0.019(3) 0.046(4) 0.001(3) 0.003(3) 0.000(3)
C49 0.022(2) 0.024(2) 0.014(2) 0.000(2) -0.002(2) 0.002(2)
C50 0.022(2) 0.023(3) 0.018(2) -0.002(2) -0.002(2) 0.002(2)
C51 0.026(2) 0.026(2) 0.016(2) 0.000(2) 0.001(2) 0.004(2)
C52 0.034(3) 0.037(3) 0.016(3) 0.005(2) -0.009(2) -0.006(2)
C53 0.040(3) 0.050(3) 0.026(2) 0.012(2) -0.015(2) -0.017(2)
C54 0.037(3) 0.040(3) 0.023(3) 0.010(2) -0.010(2) -0.013(3)
C55 0.033(3) 0.033(3) 0.029(3) 0.009(2) -0.004(2) 0.001(2)
C56 0.048(4) 0.055(5) 0.051(5) 0.034(4) -0.016(4) -0.019(4)
C57 0.049(4) 0.058(5) 0.033(4) 0.021(4) 0.011(3) 0.006(4)
C58 0.046(4) 0.025(4) 0.047(4) 0.002(3) -0.013(3) 0.002(3)
C59 0.033(3) 0.042(4) 0.030(3) 0.009(3) -0.014(3) -0.012(3)
C60 0.040(6) 0.055(7) 0.039(6) 0.000(5) -0.015(5) -0.019(5)
C61 0.030(5) 0.036(5) 0.041(5) 0.003(5) -0.015(5) -0.008(4)
C62 0.031(4) 0.040(5) 0.037(4) 0.010(4) -0.011(4) -0.006(4)
C59T 0.034(4) 0.044(4) 0.030(4) 0.012(3) -0.014(4) -0.012(4)
C60T 0.027(6) 0.040(7) 0.039(7) 0.017(6) -0.016(6) -0.011(6)
C61T 0.033(5) 0.044(6) 0.036(5) 0.010(5) -0.014(5) -0.008(5)
C62T 0.027(6) 0.040(7) 0.030(6) 0.015(6) -0.008(6) -0.005(6)
C63 0.014(2) 0.014(2) 0.012(2) 0.0037(19) -0.0014(19) 0.0085(19)
C64 0.015(2) 0.016(2) 0.020(2) 0.004(2) 0.000(2) 0.0065(19)
C65 0.019(2) 0.029(3) 0.030(3) 0.007(2) 0.009(2) 0.012(2)
C66 0.017(2) 0.024(2) 0.031(3) 0.005(2) 0.004(2) 0.010(2)
C67 0.014(2) 0.024(3) 0.035(3) 0.000(2) 0.002(2) 0.005(2)
C68 0.018(2) 0.031(3) 0.046(3) -0.001(3) -0.003(2) 0.006(2)
C69 0.025(3) 0.028(3) 0.046(3) 0.008(3) -0.007(2) 0.003(2)
C70 0.030(3) 0.037(3) 0.042(3) 0.015(3) -0.001(3) 0.006(2)
C71 0.024(3) 0.037(3) 0.039(3) 0.012(3) 0.005(2) 0.011(2)
N1 0.0105(19) 0.0088(19) 0.011(2) 0.0014(16) -0.0034(16) 0.0044(16)
N2 0.013(2) 0.010(2) 0.018(2) 0.0042(17) -0.0008(17) 0.0072(17)
N3 0.016(2) 0.011(2) 0.017(2) -0.0007(17) -0.0006(17) 0.0042(17)
N4 0.0103(19) 0.014(2) 0.012(2) 0.0017(17) -0.0030(16) 0.0053(16)
N5 0.014(2) 0.015(2) 0.013(2) 0.0049(17) 0.0007(17) 0.0079(17)
N6 0.017(2) 0.018(2) 0.018(2) 0.0049(18) 0.0062(18) 0.0120(17)
N7 0.016(2) 0.021(2) 0.022(2) 0.0071(18) 0.0058(17) 0.0114(17)
Zn1 0.0092(3) 0.0082(3) 0.0098(3) -0.0015(2) -0.0025(2) 0.0067(2)
Cl5S 0.0316(10) 0.0611(13) 0.0499(12) -0.0049(10) 0.0120(9) 0.0058(9)
Cl1S 0.0787(17) 0.0715(16) 0.0332(12) 0.0009(11) 0.0042(11) -0.0108(13)
Cl2S 0.110(2) 0.0419(12) 0.0330(11) 0.0099(9) 0.0053(12) -0.0047(12)
Cl4S 0.0458(12) 0.0679(15) 0.0502(13) 0.0197(11) -0.0006(10) 0.0006(11)
Cl3S 0.0692(19) 0.144(3) 0.125(3) -0.080(3) -0.0105(19) 0.035(2)
C1S 0.056(5) 0.048(5) 0.042(5) -0.003(4) 0.010(4) -0.003(4)
C2S 0.042(4) 0.039(4) 0.045(5) -0.003(4) 0.016(4) -0.013(4)
Cl6S 0.0645(14) 0.0516(13) 0.0399(12) -0.0011(10) 0.0157(10) 0.0094(11)
Cl7S 0.141(3) 0.116(3) 0.093(3) -0.031(2) 0.018(2) 0.041(3)
Cl9S 0.174(4) 0.142(4) 0.071(2) 0.020(2) 0.036(2) 0.032(3)
Cl8S 0.121(3) 0.207(5) 0.090(3) -0.059(3) 0.032(2) 0.001(3)
C3S 0.138(9) 0.148(8) 0.076(7) -0.021(7) 0.018(7) 0.055(8)

loop_
_atom_type_symbol
_atom_type_description
_atom_type_scat_dispersion_real
_atom_type_scat_dispersion_imag
_atom_type_scat_source
C C 0.0033 0.0016 'International Tables Vol C Tables 4.2.6.8 and 6.1.1.4'
H H 0.0000 0.0000 'International Tables Vol C Tables 4.2.6.8 and 6.1.1.4'
N N 0.0061 0.0033 'International Tables Vol C Tables 4.2.6.8 and 6.1.1.4'
Zn Zn 0.2839 1.4301 'International Tables Vol C Tables 4.2.6.8 and 6.1.1.4'
Cl Cl 0.1484 0.1585 'International Tables Vol C Tables 4.2.6.8 and 6.1.1.4'

loop_
_geom_angle_atom_site_label_1
_geom_angle_atom_site_label_2
_geom_angle_atom_site_label_3
_geom_angle
_geom_angle_site_symmetry_3
N1 C1 C20 124.5(5) .
N1 C1 C2 110.1(4) .
C20 C1 C2 125.3(5) .
C3 C2 C1 106.5(5) .
C3 C2 H2 126.7 .
C1 C2 H2 126.7 .
C2 C3 C4 107.2(5) .
C2 C3 H3 126.4 .
C4 C3 H3 126.4 .
N1 C4 C5 125.0(5) .
N1 C4 C3 110.3(5) .
C5 C4 C3 124.8(5) .
C4 C5 C6 125.3(5) .
C4 C5 C21 117.1(5) .
C6 C5 C21 117.4(5) .
N2 C6 C5 125.9(5) .
N2 C6 C7 109.9(5) .
C5 C6 C7 124.1(5) .
C8 C7 C6 107.1(5) .
C8 C7 H7 126.5 .
C6 C7 H7 126.5 .
C7 C8 C9 107.2(5) .
C7 C8 H8 126.4 .
C9 C8 H8 126.4 .
N2 C9 C10 125.3(5) .
N2 C9 C8 109.3(5) .
C10 C9 C8 125.4(5) .
C9 C10 C11 126.3(5) .
C9 C10 C35 116.4(5) .
C11 C10 C35 117.4(5) .
N3 C11 C10 124.2(5) .
N3 C11 C12 110.7(5) .
C10 C11 C12 125.2(5) .
C13 C12 C11 106.9(5) .
C13 C12 H12 126.5 .
C11 C12 H12 126.5 .
C12 C13 C14 106.5(5) .
C12 C13 H13 126.7 .
C14 C13 H13 126.7 .
N3 C14 C15 124.8(5) .
N3 C14 C13 110.4(5) .
C15 C14 C13 124.7(5) .
C16 C15 C14 125.0(5) .
C16 C15 C49 115.8(5) .
C14 C15 C49 119.1(5) .
N4 C16 C15 125.9(5) .
N4 C16 C17 109.5(5) .
C15 C16 C17 124.6(5) .
C18 C17 C16 107.4(5) .
C18 C17 H17 126.3 .
C16 C17 H17 126.3 .
C17 C18 C19 106.9(5) .
C17 C18 H18 126.6 .
C19 C18 H18 126.6 .
N4 C19 C20 124.8(5) .
N4 C19 C18 110.2(5) .
C20 C19 C18 124.9(5) .
C1 C20 C19 126.1(5) .
C1 C20 C63 117.0(5) 2_576
C19 C20 C63 116.8(4) 2_576
C26 C21 C22 119.5(5) .
C26 C21 C5 120.2(5) .
C22 C21 C5 120.3(5) .
C21 C22 C23 120.7(6) .
C21 C22 H22 119.6 .
C23 C22 H22 119.6 .
C24 C23 C22 117.6(6) .
C24 C23 C27 122.2(5) .
C22 C23 C27 120.2(6) .
C23 C24 C25 123.0(6) .
C23 C24 H24 118.5 .
C25 C24 H24 118.5 .
C24 C25 C26 117.5(6) .
C24 C25 C31 121.9(6) .
C26 C25 C31 120.4(6) .
C21 C26 C25 121.6(6) .
C21 C26 H26 119.2 .
C25 C26 H26 119.2 .
C30T C27 C28 127.2(10) .
C30T C27 C23 116.1(9) .
C28 C27 C23 116.6(7) .
C30T C27 C29 47.3(9) .
C28 C27 C29 109.5(8) .
C23 C27 C29 109.3(6) .
C30T C27 C28T 112.6(11) .
C28 C27 C28T 54.2(9) .
C23 C27 C28T 106.5(8) .
C29 C27 C28T 144.1(9) .
C30T C27 C30 56.1(9) .
C28 C27 C30 108.9(8) .
C23 C27 C30 108.6(6) .
C29 C27 C30 103.0(7) .
C28T C27 C30 62.2(8) .
C30T C27 C29T 112.9(11) .
C28 C27 C29T 46.2(8) .
C23 C27 C29T 107.0(8) .
C29 C27 C29T 71.5(8) .
C28T C27 C29T 100.5(10) .
C30 C27 C29T 143.7(9) .
C27 C28 H28A 109.5 .
C27 C28 H28B 109.5 .
C27 C28 H28C 109.5 .
C27 C29 H29A 109.5 .
C27 C29 H29B 109.5 .
C27 C29 H29C 109.5 .
C27 C30 H30A 109.5 .
C27 C30 H30B 109.5 .
C27 C30 H30C 109.5 .
C27 C28T H28D 109.5 .
C27 C28T H28E 109.5 .
H28D C28T H28E 109.5 .
C27 C28T H28F 109.5 .
H28D C28T H28F 109.5 .
H28E C28T H28F 109.5 .
C27 C30T H30D 109.5 .
C27 C30T H30E 109.5 .
H30D C30T H30E 109.5 .
C27 C30T H30F 109.5 .
H30D C30T H30F 109.5 .
H30E C30T H30F 109.5 .
C27 C29T H29D 109.5 .
C27 C29T H29E 109.5 .
H29D C29T H29E 109.5 .
C27 C29T H29F 109.5 .
H29D C29T H29F 109.5 .
H29E C29T H29F 109.5 .
C33T C31 C32 57.4(11) .
C33T C31 C34 126.6(12) .
C32 C31 C34 121.1(8) .
C33T C31 C25 117.9(11) .
C32 C31 C25 114.2(7) .
C34 C31 C25 110.0(6) .
C33T C31 C32T 107.5(14) .
C32 C31 C32T 50.8(10) .
C34 C31 C32T 85.7(9) .
C25 C31 C32T 99.5(10) .
C33T C31 C33 44.3(11) .
C32 C31 C33 101.6(9) .
C34 C31 C33 102.0(7) .
C25 C31 C33 105.6(7) .
C32T C31 C33 149.1(11) .
C31 C32 H32A 109.5 .
C31 C32 H32B 109.5 .
C31 C32 H32C 109.5 .
C31 C33 H33A 109.5 .
C31 C33 H33B 109.5 .
C31 C33 H33C 109.5 .
C31 C33T H33D 109.5 .
C31 C33T H33E 109.5 .
C31 C33T H33F 109.5 .
C31 C32T H32D 109.5 .
C31 C32T H32E 109.5 .
C31 C32T H32F 109.5 .
C31 C34 H34A 109.5 .
C31 C34 H34B 109.5 .
H34A C34 H34B 109.5 .
C31 C34 H34C 109.5 .
H34A C34 H34C 109.5 .
H34B C34 H34C 109.5 .
C36 C35 C40 120.2(6) .
C36 C35 C10 120.0(6) .
C40 C35 C10 119.8(5) .
C35 C36 C37 120.8(6) .
C35 C36 H36 119.6 .
C37 C36 H36 119.6 .
C38 C37 C36 117.9(6) .
C38 C37 C41 123.6(5) .
C36 C37 C41 118.5(6) .
C37 C38 C39 123.3(6) .
C37 C38 H38 118.4 .
C39 C38 H38 118.4 .
C38 C39 C40 116.9(6) .
C38 C39 C45 121.2(5) .
C40 C39 C45 122.0(6) .
C35 C40 C39 121.0(6) .
C35 C40 H40 119.5 .
C39 C40 H40 119.5 .
C43 C41 C44 108.9(6) .
C43 C41 C42 109.5(6) .
C44 C41 C42 109.3(6) .
C43 C41 C37 112.0(6) .
C44 C41 C37 109.7(5) .
C42 C41 C37 107.4(6) .
C41 C42 H42A 109.5 .
C41 C42 H42B 109.5 .
H42A C42 H42B 109.5 .
C41 C42 H42C 109.5 .
H42A C42 H42C 109.5 .
H42B C42 H42C 109.5 .
C41 C43 H43A 109.5 .
C41 C43 H43B 109.5 .
H43A C43 H43B 109.5 .
C41 C43 H43C 109.5 .
H43A C43 H43C 109.5 .
H43B C43 H43C 109.5 .
C41 C44 H44A 109.5 .
C41 C44 H44B 109.5 .
H44A C44 H44B 109.5 .
C41 C44 H44C 109.5 .
H44A C44 H44C 109.5 .
H44B C44 H44C 109.5 .
C39 C45 C48 109.8(5) .
C39 C45 C46 112.5(5) .
C48 C45 C46 107.9(6) .
C39 C45 C47 110.2(6) .
C48 C45 C47 108.4(5) .
C46 C45 C47 107.9(6) .
C45 C46 H46A 109.5 .
C45 C46 H46B 109.5 .
H46A C46 H46B 109.5 .
C45 C46 H46C 109.5 .
H46A C46 H46C 109.5 .
H46B C46 H46C 109.5 .
C45 C47 H47A 109.5 .
C45 C47 H47B 109.5 .
H47A C47 H47B 109.5 .
C45 C47 H47C 109.5 .
H47A C47 H47C 109.5 .
H47B C47 H47C 109.5 .
C45 C48 H48A 109.5 .
C45 C48 H48B 109.5 .
H48A C48 H48B 109.5 .
C45 C48 H48C 109.5 .
H48A C48 H48C 109.5 .
H48B C48 H48C 109.5 .
C50 C49 C54 120.3(6) .
C50 C49 C15 118.6(5) .
C54 C49 C15 120.9(6) .
C49 C50 C51 121.2(6) .
C49 C50 H50 119.4 .
C51 C50 H50 119.4 .
C52 C51 C50 116.9(6) .
C52 C51 C55 119.9(6) .
C50 C51 C55 123.2(6) .
C53 C52 C51 122.9(6) .
C53 C52 H52 118.6 .
C51 C52 H52 118.6 .
C52 C53 C54 119.0(6) .
C52 C53 C59 122.0(7) .
C54 C53 C59 118.5(7) .
C52 C53 C59T 116.0(9) .
C54 C53 C59T 117.8(9) .
C59 C53 C59T 34.1(9) .
C49 C54 C53 119.6(6) .
C49 C54 H54 120.2 .
C53 C54 H54 120.2 .
C56 C55 C57 110.0(7) .
C56 C55 C58 107.9(6) .
C57 C55 C58 108.7(6) .
C56 C55 C51 112.1(6) .
C57 C55 C51 108.6(6) .
C58 C55 C51 109.5(6) .
C55 C56 H56A 109.5 .
C55 C56 H56B 109.5 .
H56A C56 H56B 109.5 .
C55 C56 H56C 109.5 .
H56A C56 H56C 109.5 .
H56B C56 H56C 109.5 .
C55 C57 H57A 109.5 .
C55 C57 H57B 109.5 .
H57A C57 H57B 109.5 .
C55 C57 H57C 109.5 .
H57A C57 H57C 109.5 .
H57B C57 H57C 109.5 .
C55 C58 H58A 109.5 .
C55 C58 H58B 109.5 .
H58A C58 H58B 109.5 .
C55 C58 H58C 109.5 .
H58A C58 H58C 109.5 .
H58B C58 H58C 109.5 .
C62 C59 C60 111.5(10) .
C62 C59 C61 109.6(11) .
C60 C59 C61 105.7(11) .
C62 C59 C53 101.5(11) .
C60 C59 C53 112.9(10) .
C61 C59 C53 115.7(9) .
C61T C59T C60T 112.8(18) .
C61T C59T C62T 107.6(19) .
C60T C59T C62T 103(2) .
C61T C59T C53 98.6(18) .
C60T C59T C53 116.4(17) .
C62T C59T C53 118.1(15) .
C64 C63 N5 107.0(5) .
C64 C63 C20 130.6(5) 2_576
N5 C63 C20 122.4(5) 2_576
N7 C64 C63 105.3(5) .
N7 C64 H64 127.3 .
C63 C64 H64 127.3 .
N7 C65 C66 114.2(5) .
N7 C65 H65A 108.7 .
C66 C65 H65A 108.7 .
N7 C65 H65B 108.7 .
C66 C65 H65B 108.7 .
H65A C65 H65B 107.6 .
C71 C66 C67 118.4(6) .
C71 C66 C65 123.6(6) .
C67 C66 C65 117.9(6) .
C68 C67 C66 121.1(7) .
C68 C67 H67 119.4 .
C66 C67 H67 119.4 .
C69 C68 C67 120.1(6) .
C69 C68 H68 120.0 .
C67 C68 H68 120.0 .
C68 C69 C70 119.6(6) .
C68 C69 H69 120.2 .
C70 C69 H69 120.2 .
C69 C70 C71 120.1(7) .
C69 C70 H70 119.9 .
C71 C70 H70 119.9 .
C66 C71 C70 120.7(7) .
C66 C71 H71 119.7 .
C70 C71 H71 119.7 .
C4 N1 C1 105.8(4) .
C4 N1 Zn1 126.3(4) .
C1 N1 Zn1 127.3(3) .
C6 N2 C9 106.5(4) .
C6 N2 Zn1 125.8(4) .
C9 N2 Zn1 127.1(4) .
C14 N3 C11 105.5(5) .
C14 N3 Zn1 126.2(4) .
C11 N3 Zn1 127.1(4) .
C19 N4 C16 106.0(4) .
C19 N4 Zn1 127.2(4) .
C16 N4 Zn1 125.7(4) .
N6 N5 C63 109.8(5) .
N6 N5 Zn1 116.0(4) .
C63 N5 Zn1 130.5(4) .
N5 N6 N7 106.1(4) .
N6 N7 C64 111.7(5) .
N6 N7 C65 120.0(5) .
C64 N7 C65 128.3(5) .
N1 Zn1 N2 88.74(18) .
N1 Zn1 N4 88.35(17) .
N2 Zn1 N4 157.76(19) .
N1 Zn1 N3 162.49(18) .
N2 Zn1 N3 88.28(18) .
N4 Zn1 N3 87.90(18) .
N1 Zn1 N5 100.73(18) .
N2 Zn1 N5 92.43(18) .
N4 Zn1 N5 109.77(17) .
N3 Zn1 N5 96.64(18) .
Cl3S C1S Cl2S 110.1(5) .
Cl3S C1S Cl1S 110.9(5) .
Cl2S C1S Cl1S 110.8(5) .
Cl3S C1S H1S 108.3 .
Cl2S C1S H1S 108.3 .
Cl1S C1S H1S 108.3 .
Cl5S C2S Cl4S 111.0(4) .
Cl5S C2S Cl6S 111.2(5) .
Cl4S C2S Cl6S 109.9(4) .
Cl5S C2S H2S 108.2 .
Cl4S C2S H2S 108.2 .
Cl6S C2S H2S 108.2 .
Cl9S C3S Cl8S 119.0(9) .
Cl9S C3S Cl7S 113.4(11) .
Cl8S C3S Cl7S 112.3(9) .
Cl9S C3S H3S 103.2 .
Cl8S C3S H3S 103.2 .
Cl7S C3S H3S 103.2 .

loop_
_geom_bond_atom_site_label_1
_geom_bond_atom_site_label_2
_geom_bond_distance
_geom_bond_site_symmetry_2
C1 N1 1.372(7) .
C1 C20 1.397(7) .
C1 C2 1.447(8) .
C2 C3 1.352(8) .
C2 H2 0.9300 .
C3 C4 1.437(8) .
C3 H3 0.9300 .
C4 N1 1.371(7) .
C4 C5 1.398(7) .
C5 C6 1.405(8) .
C5 C21 1.496(8) .
C6 N2 1.360(7) .
C6 C7 1.437(8) .
C7 C8 1.337(9) .
C7 H7 0.9300 .
C8 C9 1.445(8) .
C8 H8 0.9300 .
C9 N2 1.367(7) .
C9 C10 1.397(9) .
C10 C11 1.402(8) .
C10 C35 1.509(8) .
C11 N3 1.377(7) .
C11 C12 1.431(8) .
C12 C13 1.361(9) .
C12 H12 0.9300 .
C13 C14 1.444(8) .
C13 H13 0.9300 .
C14 N3 1.373(7) .
C14 C15 1.404(8) .
C15 C16 1.397(8) .
C15 C49 1.496(8) .
C16 N4 1.378(7) .
C16 C17 1.435(8) .
C17 C18 1.347(8) .
C17 H17 0.9300 .
C18 C19 1.436(7) .
C18 H18 0.9300 .
C19 N4 1.366(7) .
C19 C20 1.407(8) .
C20 C63 1.481(7) 2_576
C21 C26 1.377(9) .
C21 C22 1.394(8) .
C22 C23 1.401(8) .
C22 H22 0.9300 .
C23 C24 1.386(9) .
C23 C27 1.535(9) .
C24 C25 1.389(9) .
C24 H24 0.9300 .
C25 C26 1.390(9) .
C25 C31 1.549(10) .
C26 H26 0.9300 .
C27 C30T 1.379(19) .
C27 C28 1.459(13) .
C27 C29 1.586(13) .
C27 C28T 1.592(17) .
C27 C30 1.597(13) .
C27 C29T 1.610(19) .
C28 H28A 0.9600 .
C28 H28B 0.9600 .
C28 H28C 0.9600 .
C29 H29A 0.9600 .
C29 H29B 0.9600 .
C29 H29C 0.9600 .
C30 H30A 0.9600 .
C30 H30B 0.9600 .
C30 H30C 0.9600 .
C28T H28D 0.9600 .
C28T H28E 0.9600 .
C28T H28F 0.9600 .
C30T H30D 0.9600 .
C30T H30E 0.9600 .
C30T H30F 0.9600 .
C29T H29D 0.9600 .
C29T H29E 0.9600 .
C29T H29F 0.9600 .
C31 C33T 1.20(2) .
C31 C32 1.495(13) .
C31 C34 1.513(11) .
C31 C32T 1.555(10) .
C31 C33 1.571(9) .
C32 H32A 0.9600 .
C32 H32B 0.9600 .
C32 H32C 0.9600 .
C33 H33A 0.9600 .
C33 H33B 0.9600 .
C33 H33C 0.9600 .
C33T H33D 0.9600 .
C33T H33E 0.9600 .
C33T H33F 0.9600 .
C32T H32D 0.9600 .
C32T H32E 0.9600 .
C32T H32F 0.9600 .
C34 H34A 0.9600 .
C34 H34B 0.9600 .
C34 H34C 0.9600 .
C35 C36 1.376(9) .
C35 C40 1.384(9) .
C36 C37 1.403(8) .
C36 H36 0.9300 .
C37 C38 1.373(9) .
C37 C41 1.550(9) .
C38 C39 1.400(9) .
C38 H38 0.9300 .
C39 C40 1.403(8) .
C39 C45 1.519(9) .
C40 H40 0.9300 .
C41 C43 1.518(9) .
C41 C44 1.526(10) .
C41 C42 1.537(10) .
C42 H42A 0.9600 .
C42 H42B 0.9600 .
C42 H42C 0.9600 .
C43 H43A 0.9600 .
C43 H43B 0.9600 .
C43 H43C 0.9600 .
C44 H44A 0.9600 .
C44 H44B 0.9600 .
C44 H44C 0.9600 .
C45 C48 1.527(9) .
C45 C46 1.536(9) .
C45 C47 1.541(10) .
C46 H46A 0.9600 .
C46 H46B 0.9600 .
C46 H46C 0.9600 .
C47 H47A 0.9600 .
C47 H47B 0.9600 .
C47 H47C 0.9600 .
C48 H48A 0.9600 .
C48 H48B 0.9600 .
C48 H48C 0.9600 .
C49 C50 1.379(9) .
C49 C54 1.385(9) .
C50 C51 1.394(8) .
C50 H50 0.9300 .
C51 C52 1.394(9) .
C51 C55 1.528(9) .
C52 C53 1.369(10) .
C52 H52 0.9300 .
C53 C54 1.394(9) .
C53 C59 1.555(13) .
C53 C59T 1.66(3) .
C54 H54 0.9300 .
C55 C56 1.515(10) .
C55 C57 1.516(11) .
C55 C58 1.525(10) .
C56 H56A 0.9600 .
C56 H56B 0.9600 .
C56 H56C 0.9600 .
C57 H57A 0.9600 .
C57 H57B 0.9600 .
C57 H57C 0.9600 .
C58 H58A 0.9600 .
C58 H58B 0.9600 .
C58 H58C 0.9600 .
C59 C62 1.50(2) .
C59 C60 1.520(17) .
C59 C61 1.529(18) .
C60 H60A 0.9600 .
C60 H60B 0.9600 .
C60 H60C 0.9600 .
C61 H61A 0.9600 .
C61 H61B 0.9600 .
C61 H61C 0.9600 .
C62 H62A 0.9600 .
C62 H62B 0.9600 .
C62 H62C 0.9600 .
C59T C61T 1.49(3) .
C59T C60T 1.51(3) .
C59T C62T 1.55(3) .
C60T H60D 0.9600 .
C60T H60E 0.9600 .
C60T H60F 0.9600 .
C61T H61D 0.9600 .
C61T H61E 0.9600 .
C61T H61F 0.9600 .
C62T H62D 0.9600 .
C62T H62E 0.9600 .
C62T H62F 0.9600 .
C63 C64 1.364(8) .
C63 N5 1.365(7) .
C63 C20 1.481(7) 2_576
C64 N7 1.348(8) .
C64 H64 0.9300 .
C65 N7 1.456(7) .
C65 C66 1.506(8) .
C65 H65A 0.9700 .
C65 H65B 0.9700 .
C66 C71 1.364(10) .
C66 C67 1.380(8) .
C67 C68 1.379(9) .
C67 H67 0.9300 .
C68 C69 1.361(11) .
C68 H68 0.9300 .
C69 C70 1.372(10) .
C69 H69 0.9300 .
C70 C71 1.389(9) .
C70 H70 0.9300 .
C71 H71 0.9300 .
N1 Zn1 2.053(5) .
N2 Zn1 2.062(4) .
N3 Zn1 2.064(5) .
N4 Zn1 2.063(4) .
N5 N6 1.324(6) .
N5 Zn1 2.175(5) .
N6 N7 1.326(7) .
Cl5S C2S 1.754(8) .
Cl1S C1S 1.759(9) .
Cl2S C1S 1.757(9) .
Cl4S C2S 1.758(8) .
Cl3S C1S 1.740(9) .
C1S H1S 0.9800 .
C2S Cl6S 1.759(8) .
C2S H2S 0.9800 .
Cl7S C3S 1.733(13) .
Cl9S C3S 1.601(17) .
Cl8S C3S 1.716(16) .
C3S H3S 0.9800 .
